data_2224786
loop_
_publ_author_name
'Kim, Chong-Hyeak'
'Kim, Inn Hoe'

_publ_section_title
;
 Tetrakis(2-aminothiazole-\k<i>N</i>^3^)dichloridocadmium(II)
;
_journal_coeditor_code TK2590
_journal_issue 1
_journal_name_full 'Acta Crystallographica Section E'
_journal_page_first m13
_journal_paper_doi 10.1107/S1600536809051770
_journal_volume 66
_journal_year 2010
_chemical_formula_iupac '[Cd Cl2 (C3 H4 N2 S)4]'
_chemical_formula_moiety 'C12 H16 Cd Cl2 N8 S4'
_chemical_formula_sum 'C12 H16 Cd Cl2 N8 S4'
_chemical_formula_weight 583.87
_chemical_name_systematic
;
Tetrakis(2-aminothiazole-\k<i>N</i>^3^)dichloridocadmium(II)
;
_space_group_IT_number 14
_symmetry_cell_setting monoclinic
_symmetry_space_group_name_Hall '-P 2ybc'
_symmetry_space_group_name_H-M 'P 1 21/c 1'
_atom_sites_solution_hydrogens geom
_atom_sites_solution_primary direct
_atom_sites_solution_secondary difmap
_cell_angle_alpha 90
_cell_angle_beta 103.6050(10)
_cell_angle_gamma 90
_cell_formula_units_Z 4
_cell_length_a 8.60560(10)
_cell_length_b 15.2838(2)
_cell_length_c 16.2097(2)
_cell_measurement_reflns_used 5290
_cell_measurement_temperature 296(2)
_cell_measurement_theta_max 28.3
_cell_measurement_theta_min 2.7
_cell_volume 2072.18(5)
_computing_cell_refinement 'SAINT (Bruker, 2001)'
_computing_data_collection 'SMART (Bruker, 2001)'
_computing_data_reduction 'SAINT (Bruker, 2001)'
_computing_molecular_graphics 'SHELXTL (Sheldrick, 2008)'
_computing_publication_material 'SHELXTL (Sheldrick, 2008)'
_computing_structure_refinement 'SHELXL97 (Sheldrick, 2008)'
_computing_structure_solution 'SHELXS97 (Sheldrick, 2008)'
_diffrn_ambient_temperature 296(2)
_diffrn_measured_fraction_theta_full 0.993
_diffrn_measured_fraction_theta_max 0.993
_diffrn_measurement_device_type 'Bruker SMART CCD area-detector'
_diffrn_measurement_method '\f and \w scans'
_diffrn_radiation_monochromator graphite
_diffrn_radiation_source 'fine-focus sealed tube'
_diffrn_radiation_type MoK\a
_diffrn_radiation_wavelength 0.71073
_diffrn_reflns_av_R_equivalents 0.020
_diffrn_reflns_av_sigmaI/netI 0.020
_diffrn_reflns_limit_h_max 11
_diffrn_reflns_limit_h_min -11
_diffrn_reflns_limit_k_max 20
_diffrn_reflns_limit_k_min -20
_diffrn_reflns_limit_l_max 21
_diffrn_reflns_limit_l_min -20
_diffrn_reflns_number 21163
_diffrn_reflns_theta_full 28.4
_diffrn_reflns_theta_max 28.4
_diffrn_reflns_theta_min 1.9
_exptl_absorpt_coefficient_mu 1.731
_exptl_absorpt_correction_T_max 0.87
_exptl_absorpt_correction_T_min 0.544
_exptl_absorpt_correction_type multi-scan
_exptl_absorpt_process_details '(SADABS; Bruker, 2001)'
_exptl_crystal_colour yellow
_exptl_crystal_density_diffrn 1.872
_exptl_crystal_density_meas 1.87
_exptl_crystal_density_method 'flotation method'
_exptl_crystal_description block
_exptl_crystal_F_000 1160
_exptl_crystal_size_max 0.40
_exptl_crystal_size_mid 0.19
_exptl_crystal_size_min 0.08
_refine_diff_density_max 0.36
_refine_diff_density_min -0.30
_refine_ls_extinction_method none
_refine_ls_goodness_of_fit_ref 1.05
_refine_ls_hydrogen_treatment constr
_refine_ls_matrix_type full
_refine_ls_number_parameters 244
_refine_ls_number_reflns 5159
_refine_ls_number_restraints 0
_refine_ls_restrained_S_all 1.05
_refine_ls_R_factor_all 0.027
_refine_ls_R_factor_gt 0.021
_refine_ls_shift/su_max_lt 0.001
_refine_ls_shift/su_mean 0.000
_refine_ls_structure_factor_coef Fsqd
_refine_ls_weighting_details 'calc w=1/[\s^2^(Fo^2^)+(0.0234P)^2^+0.6132P] where P=(Fo^2^+2Fc^2^)/3'
_refine_ls_weighting_scheme calc
_refine_ls_wR_factor_gt 0.049
_refine_ls_wR_factor_ref 0.052
_reflns_number_gt 4532
_reflns_number_total 5159
_reflns_threshold_expression I>2\s(I)
_cod_data_source_file tk2590.cif
_cod_data_source_block I
_cod_original_cell_volume 2072.18(4)
_cod_original_sg_symbol_H-M 'P 21/c'
_cod_database_code 2224786
_cod_database_fobs_code 2224786

loop_
_symmetry_equiv_pos_as_xyz
'x, y, z'
'-x, y+1/2, -z+1/2'
'-x, -y, -z'
'x, -y-1/2, z-1/2'

loop_
_atom_site_type_symbol
_atom_site_label
_atom_site_fract_x
_atom_site_fract_y
_atom_site_fract_z
_atom_site_U_iso_or_equiv
_atom_site_adp_type
_atom_site_calc_flag
_atom_site_refinement_flags
_atom_site_occupancy
_atom_site_disorder_assembly
_atom_site_disorder_group
Cd Cd 0.237289(14) 0.127887(8) 0.242806(7) 0.02555(5) Uani d . 1 . .
Cl Cl1 0.41984(5) 0.15665(3) 0.13431(3) 0.03443(10) Uani d . 1 . .
Cl Cl2 0.05073(6) 0.10433(3) 0.34816(3) 0.03723(11) Uani d . 1 . .
S S11 0.72017(6) -0.00335(3) 0.42080(3) 0.04305(13) Uani d . 1 . .
C C12 0.6028(2) 0.07360(12) 0.35499(11) 0.0312(4) Uani d . 1 . .
N N13 0.44963(17) 0.05509(9) 0.33585(9) 0.0304(3) Uani d . 1 . .
C C14 0.4223(2) -0.02238(12) 0.37465(12) 0.0369(4) Uani d . 1 . .
H H14A 0.3200 -0.0453 0.3682 0.044 Uiso calc R 1 . .
C C15 0.5505(3) -0.06232(13) 0.42170(13) 0.0432(5) Uani d . 1 . .
H H15 0.5485 -0.1146 0.4508 0.052 Uiso calc R 1 . .
N N16 0.6685(2) 0.14549(12) 0.33020(12) 0.0482(5) Uani d . 1 . .
H H16A 0.6089 0.1839 0.2992 0.058 Uiso calc R 1 . .
H H16B 0.7702 0.1532 0.3453 0.058 Uiso calc R 1 . .
S S21 0.44426(7) 0.38898(3) 0.41822(3) 0.04409(13) Uani d . 1 . .
C C22 0.3558(2) 0.28774(11) 0.39147(11) 0.0292(4) Uani d . 1 . .
N N23 0.34496(18) 0.26409(9) 0.31227(9) 0.0295(3) Uani d . 1 . .
C C24 0.4114(2) 0.32847(12) 0.27081(12) 0.0367(4) Uani d . 1 . .
H H24A 0.4153 0.3226 0.2142 0.044 Uiso calc R 1 . .
C C25 0.4692(3) 0.39916(14) 0.31605(13) 0.0440(5) Uani d . 1 . .
H H25 0.5160 0.4468 0.2956 0.053 Uiso calc R 1 . .
N N26 0.3052(2) 0.23949(10) 0.44936(10) 0.0400(4) Uani d . 1 . .
H H26A 0.2620 0.1892 0.4356 0.048 Uiso calc R 1 . .
H H26B 0.3159 0.2589 0.5002 0.048 Uiso calc R 1 . .
S S31 -0.24063(6) 0.26745(4) 0.06541(4) 0.04824(14) Uani d . 1 . .
C C32 -0.1262(2) 0.18601(12) 0.12468(11) 0.0327(4) Uani d . 1 . .
N N33 0.02729(18) 0.20338(10) 0.14653(9) 0.0311(3) Uani d . 1 . .
C C34 0.0573(2) 0.28381(12) 0.11430(12) 0.0384(4) Uani d . 1 . .
H H34A 0.1601 0.3066 0.1230 0.046 Uiso calc R 1 . .
C C35 -0.0703(3) 0.32678(14) 0.06998(13) 0.0467(5) Uani d . 1 . .
H H35 -0.0670 0.3814 0.0451 0.056 Uiso calc R 1 . .
N N36 -0.1933(2) 0.10964(11) 0.14150(12) 0.0458(4) Uani d . 1 . .
H H36A -0.1340 0.0685 0.1683 0.055 Uiso calc R 1 . .
H H36B -0.2950 0.1024 0.1254 0.055 Uiso calc R 1 . .
S S41 0.07311(8) -0.15017(3) 0.08737(4) 0.05010(14) Uani d . 1 . .
C C42 0.1437(2) -0.04377(12) 0.10337(11) 0.0319(4) Uani d . 1 . .
N N43 0.13773(18) -0.01062(9) 0.17752(9) 0.0309(3) Uani d . 1 . .
C C44 0.0725(2) -0.07152(12) 0.22319(12) 0.0385(4) Uani d . 1 . .
H H44A 0.0581 -0.0591 0.2771 0.046 Uiso calc R 1 . .
C C45 0.0316(3) -0.14861(13) 0.18614(13) 0.0446(5) Uani d . 1 . .
H H45 -0.0129 -0.1948 0.2101 0.054 Uiso calc R 1 . .
N N46 0.1983(2) -0.00158(11) 0.04363(10) 0.0455(4) Uani d . 1 . .
H H46A 0.2329 0.0512 0.0524 0.055 Uiso calc R 1 . .
H H46B 0.1987 -0.0272 -0.0035 0.055 Uiso calc R 1 . .

loop_
_atom_site_aniso_label
_atom_site_aniso_U_11
_atom_site_aniso_U_22
_atom_site_aniso_U_33
_atom_site_aniso_U_12
_atom_site_aniso_U_13
_atom_site_aniso_U_23
Cd 0.02192(7) 0.02708(7) 0.02791(7) 0.00039(5) 0.00638(5) 0.00172(5)
Cl1 0.0292(2) 0.0456(3) 0.0302(2) -0.00291(19) 0.01048(17) 0.00135(18)
Cl2 0.0292(2) 0.0449(3) 0.0411(2) -0.00374(19) 0.01530(19) -0.0022(2)
S11 0.0319(3) 0.0432(3) 0.0476(3) 0.0073(2) -0.0034(2) 0.0046(2)
C12 0.0268(9) 0.0340(9) 0.0320(9) 0.0029(7) 0.0052(7) -0.0023(7)
N13 0.0257(7) 0.0313(8) 0.0331(8) 0.0016(6) 0.0047(6) 0.0035(6)
C14 0.0342(10) 0.0359(10) 0.0395(10) -0.0050(8) 0.0063(8) 0.0053(8)
C15 0.0451(12) 0.0348(10) 0.0462(11) 0.0008(9) 0.0033(9) 0.0097(9)
N16 0.0252(9) 0.0486(10) 0.0682(12) -0.0030(7) 0.0054(8) 0.0154(9)
S21 0.0559(3) 0.0367(3) 0.0391(3) -0.0151(2) 0.0100(2) -0.0074(2)
C22 0.0275(9) 0.0268(8) 0.0313(9) 0.0013(7) 0.0028(7) -0.0005(7)
N23 0.0310(8) 0.0275(7) 0.0295(7) -0.0006(6) 0.0063(6) 0.0009(6)
C24 0.0377(10) 0.0407(11) 0.0310(9) -0.0061(8) 0.0066(8) 0.0035(8)
C25 0.0495(13) 0.0413(11) 0.0411(11) -0.0136(9) 0.0103(9) 0.0042(9)
N26 0.0550(11) 0.0371(9) 0.0281(8) -0.0106(8) 0.0101(7) -0.0006(7)
S31 0.0343(3) 0.0509(3) 0.0531(3) 0.0143(2) -0.0025(2) 0.0033(2)
C32 0.0275(9) 0.0375(10) 0.0317(9) 0.0055(8) 0.0045(7) -0.0035(8)
N33 0.0261(8) 0.0324(8) 0.0330(8) 0.0028(6) 0.0036(6) 0.0023(6)
C34 0.0361(11) 0.0364(10) 0.0414(10) -0.0012(8) 0.0067(8) 0.0057(8)
C35 0.0504(13) 0.0384(11) 0.0483(12) 0.0074(10) 0.0056(10) 0.0097(9)
N36 0.0262(9) 0.0461(10) 0.0622(11) -0.0022(7) 0.0045(8) 0.0047(8)
S41 0.0633(4) 0.0360(3) 0.0516(3) -0.0144(3) 0.0148(3) -0.0128(2)
C42 0.0263(9) 0.0302(9) 0.0369(10) -0.0011(7) 0.0029(7) -0.0014(7)
N43 0.0302(8) 0.0266(7) 0.0352(8) -0.0018(6) 0.0064(6) -0.0013(6)
C44 0.0405(11) 0.0370(10) 0.0380(10) -0.0067(8) 0.0096(8) 0.0005(8)
C45 0.0468(13) 0.0361(10) 0.0497(12) -0.0121(9) 0.0086(10) 0.0030(9)
N46 0.0569(12) 0.0439(10) 0.0374(9) -0.0117(8) 0.0147(8) -0.0049(7)

loop_
_atom_type_symbol
_atom_type_description
_atom_type_scat_dispersion_real
_atom_type_scat_dispersion_imag
_atom_type_scat_source
C C 0.0033 0.0016 'International Tables Vol C Tables 4.2.6.8 and 6.1.1.4'
H H 0.0000 0.0000 'International Tables Vol C Tables 4.2.6.8 and 6.1.1.4'
N N 0.0061 0.0033 'International Tables Vol C Tables 4.2.6.8 and 6.1.1.4'
S S 0.1246 0.1234 'International Tables Vol C Tables 4.2.6.8 and 6.1.1.4'
Cl Cl 0.1484 0.1585 'International Tables Vol C Tables 4.2.6.8 and 6.1.1.4'
Cd Cd -0.8075 1.2024 'International Tables Vol C Tables 4.2.6.8 and 6.1.1.4'

loop_
_geom_angle_atom_site_label_1
_geom_angle_atom_site_label_2
_geom_angle_atom_site_label_3
_geom_angle_site_symmetry_1
_geom_angle_site_symmetry_3
_geom_angle
_geom_angle_publ_flag
N13 Cd N33 . . 178.41(5) ?
N13 Cd N43 . . 90.48(5) ?
N33 Cd N43 . . 90.07(5) ?
N13 Cd N23 . . 87.39(5) ?
N33 Cd N23 . . 92.07(5) ?
N43 Cd N23 . . 177.85(5) ?
N13 Cd Cl2 . . 91.13(4) ?
N33 Cd Cl2 . . 90.39(4) ?
N43 Cd Cl2 . . 87.53(4) ?
N23 Cd Cl2 . . 92.33(4) ?
N13 Cd Cl1 . . 90.66(4) ?
N33 Cd Cl1 . . 87.82(4) ?
N43 Cd Cl1 . . 93.36(4) ?
N23 Cd Cl1 . . 86.84(4) ?
Cl2 Cd Cl1 . . 177.991(15) ?
C15 S11 C12 . . 89.30(9) ?
N13 C12 N16 . . 125.25(17) ?
N13 C12 S11 . . 113.89(14) ?
N16 C12 S11 . . 120.83(14) ?
C12 N13 C14 . . 110.17(15) ?
C12 N13 Cd . . 129.36(12) ?
C14 N13 Cd . . 120.32(12) ?
C15 C14 N13 . . 116.44(18) ?
C15 C14 H14A . . 121.8 ?
N13 C14 H14A . . 121.8 ?
C14 C15 S11 . . 110.20(15) ?
C14 C15 H15 . . 124.9 ?
S11 C15 H15 . . 124.9 ?
C12 N16 H16A . . 120.0 ?
C12 N16 H16B . . 120.0 ?
H16A N16 H16B . . 120.0 ?
C25 S21 C22 . . 89.25(9) ?
N23 C22 N26 . . 124.78(16) ?
N23 C22 S21 . . 114.54(13) ?
N26 C22 S21 . . 120.69(13) ?
C22 N23 C24 . . 109.57(15) ?
C22 N23 Cd . . 128.01(11) ?
C24 N23 Cd . . 122.38(11) ?
C25 C24 N23 . . 116.79(17) ?
C25 C24 H24A . . 121.6 ?
N23 C24 H24A . . 121.6 ?
C24 C25 S21 . . 109.85(15) ?
C24 C25 H25 . . 125.1 ?
S21 C25 H25 . . 125.1 ?
C22 N26 H26A . . 120.0 ?
C22 N26 H26B . . 120.0 ?
H26A N26 H26B . . 120.0 ?
C35 S31 C32 . . 89.29(10) ?
N33 C32 N36 . . 124.62(17) ?
N33 C32 S31 . . 114.17(14) ?
N36 C32 S31 . . 121.10(14) ?
C32 N33 C34 . . 110.08(15) ?
C32 N33 Cd . . 129.62(12) ?
C34 N33 Cd . . 119.74(12) ?
C35 C34 N33 . . 115.94(19) ?
C35 C34 H34A . . 122.0 ?
N33 C34 H34A . . 122.0 ?
C34 C35 S31 . . 110.51(16) ?
C34 C35 H35 . . 124.7 ?
S31 C35 H35 . . 124.7 ?
C32 N36 H36A . . 120.0 ?
C32 N36 H36B . . 120.0 ?
H36A N36 H36B . . 120.0 ?
C45 S41 C42 . . 89.42(9) ?
N43 C42 N46 . . 124.85(17) ?
N43 C42 S41 . . 114.21(14) ?
N46 C42 S41 . . 120.94(14) ?
C42 N43 C44 . . 109.66(15) ?
C42 N43 Cd . . 130.33(12) ?
C44 N43 Cd . . 119.83(11) ?
C45 C44 N43 . . 116.75(18) ?
C45 C44 H44A . . 121.6 ?
N43 C44 H44A . . 121.6 ?
C44 C45 S41 . . 109.95(15) ?
C44 C45 H45 . . 125.0 ?
S41 C45 H45 . . 125.0 ?
C42 N46 H46A . . 120.0 ?
C42 N46 H46B . . 120.0 ?
H46A N46 H46B . . 120.0 ?

loop_
_geom_bond_atom_site_label_1
_geom_bond_atom_site_label_2
_geom_bond_site_symmetry_2
_geom_bond_distance
_geom_bond_publ_flag
Cd N13 . 2.3569(14) ?
Cd N33 . 2.3886(14) ?
Cd N43 . 2.4308(14) ?
Cd N23 . 2.4432(14) ?
Cd Cl2 . 2.6294(5) ?
Cd Cl1 . 2.6560(4) ?
S11 C15 . 1.719(2) ?
S11 C12 . 1.7420(18) ?
C12 N13 . 1.312(2) ?
C12 N16 . 1.340(2) ?
N13 C14 . 1.387(2) ?
C14 C15 . 1.332(3) ?
C14 H14A . 0.9300 ?
C15 H15 . 0.9300 ?
N16 H16A . 0.8600 ?
N16 H16B . 0.8600 ?
S21 C25 . 1.726(2) ?
S21 C22 . 1.7341(18) ?
C22 N23 . 1.316(2) ?
C22 N26 . 1.344(2) ?
N23 C24 . 1.388(2) ?
C24 C25 . 1.335(3) ?
C24 H24A . 0.9300 ?
C25 H25 . 0.9300 ?
N26 H26A . 0.8600 ?
N26 H26B . 0.8600 ?
S31 C35 . 1.711(2) ?
S31 C32 . 1.7310(19) ?
C32 N33 . 1.312(2) ?
C32 N36 . 1.358(2) ?
N33 C34 . 1.384(2) ?
C34 C35 . 1.335(3) ?
C34 H34A . 0.9300 ?
C35 H35 . 0.9300 ?
N36 H36A . 0.8600 ?
N36 H36B . 0.8600 ?
S41 C45 . 1.721(2) ?
S41 C42 . 1.7339(18) ?
C42 N43 . 1.316(2) ?
C42 N46 . 1.337(2) ?
N43 C44 . 1.387(2) ?
C44 C45 . 1.332(3) ?
C44 H44A . 0.9300 ?
C45 H45 . 0.9300 ?
N46 H46A . 0.8600 ?
N46 H46B . 0.8600 ?

loop_
_geom_hbond_atom_site_label_D
_geom_hbond_atom_site_label_H
_geom_hbond_atom_site_label_A
_geom_hbond_site_symmetry_A
_geom_hbond_distance_DH
_geom_hbond_distance_HA
_geom_hbond_distance_DA
_geom_hbond_angle_DHA
_geom_hbond_publ_flag
N16 H16A N23 . 0.86 2.63 3.277(2) 132.7 y
N16 H16A Cl1 . 0.86 2.81 3.3903(19) 125.9 y
N16 H16B Cl2 1_655 0.86 2.52 3.2941(18) 150.8 y
N26 H26A Cl2 . 0.86 2.41 3.1722(17) 148.8 y
N26 H26B Cl1 4_566 0.86 2.51 3.3300(16) 160.9 y
N36 H36A N43 . 0.86 2.61 3.324(2) 141.8 y
N36 H36B Cl1 1_455 0.86 2.63 3.3810(18) 147.2 y
N46 H46A Cl1 . 0.86 2.44 3.2135(18) 150.3 y
N46 H46B N36 3 0.86 2.56 3.417(2) 177.3 y

loop_
_geom_torsion_atom_site_label_1
_geom_torsion_atom_site_label_2
_geom_torsion_atom_site_label_3
_geom_torsion_atom_site_label_4
_geom_torsion_site_symmetry_1
_geom_torsion_site_symmetry_2
_geom_torsion_site_symmetry_3
_geom_torsion_site_symmetry_4
_geom_torsion
_geom_torsion_publ_flag
C15 S11 C12 N13 . . . . -0.25(15) ?
C15 S11 C12 N16 . . . . 177.77(17) ?
N16 C12 N13 C14 . . . . -177.55(19) ?
S11 C12 N13 C14 . . . . 0.36(19) ?
N16 C12 N13 Cd . . . . 7.0(3) ?
S11 C12 N13 Cd . . . . -175.09(8) ?
N43 Cd N13 C12 . . . . 131.98(16) ?
N23 Cd N13 C12 . . . . -48.20(15) ?
Cl2 Cd N13 C12 . . . . -140.48(15) ?
Cl1 Cd N13 C12 . . . . 38.61(15) ?
N43 Cd N13 C14 . . . . -43.08(13) ?
N23 Cd N13 C14 . . . . 136.74(13) ?
Cl2 Cd N13 C14 . . . . 44.46(13) ?
Cl1 Cd N13 C14 . . . . -136.45(13) ?
C12 N13 C14 C15 . . . . -0.3(2) ?
Cd N13 C14 C15 . . . . 175.60(14) ?
N13 C14 C15 S11 . . . . 0.1(2) ?
C12 S11 C15 C14 . . . . 0.05(17) ?
C25 S21 C22 N23 . . . . -0.46(15) ?
C25 S21 C22 N26 . . . . 179.14(17) ?
N26 C22 N23 C24 . . . . -178.86(18) ?
S21 C22 N23 C24 . . . . 0.72(19) ?
N26 C22 N23 Cd . . . . -1.1(3) ?
S21 C22 N23 Cd . . . . 178.50(8) ?
N13 Cd N23 C22 . . . . -64.98(15) ?
N33 Cd N23 C22 . . . . 116.52(15) ?
Cl2 Cd N23 C22 . . . . 26.04(15) ?
Cl1 Cd N23 C22 . . . . -155.79(15) ?
N13 Cd N23 C24 . . . . 112.54(14) ?
N33 Cd N23 C24 . . . . -65.97(14) ?
Cl2 Cd N23 C24 . . . . -156.44(13) ?
Cl1 Cd N23 C24 . . . . 21.73(13) ?
C22 N23 C24 C25 . . . . -0.7(2) ?
Cd N23 C24 C25 . . . . -178.63(15) ?
N23 C24 C25 S21 . . . . 0.4(2) ?
C22 S21 C25 C24 . . . . 0.04(17) ?
C35 S31 C32 N33 . . . . 0.69(15) ?
C35 S31 C32 N36 . . . . -175.75(17) ?
N36 C32 N33 C34 . . . . 175.40(18) ?
S31 C32 N33 C34 . . . . -0.9(2) ?
N36 C32 N33 Cd . . . . -13.3(3) ?
S31 C32 N33 Cd . . . . 170.40(8) ?
N43 Cd N33 C32 . . . . 47.14(16) ?
N23 Cd N33 C32 . . . . -132.74(16) ?
Cl2 Cd N33 C32 . . . . -40.39(15) ?
Cl1 Cd N33 C32 . . . . 140.51(15) ?
N43 Cd N33 C34 . . . . -142.28(14) ?
N23 Cd N33 C34 . . . . 37.84(14) ?
Cl2 Cd N33 C34 . . . . 130.19(13) ?
Cl1 Cd N33 C34 . . . . -48.91(13) ?
C32 N33 C34 C35 . . . . 0.7(2) ?
Cd N33 C34 C35 . . . . -171.58(14) ?
N33 C34 C35 S31 . . . . -0.2(2) ?
C32 S31 C35 C34 . . . . -0.27(17) ?
C45 S41 C42 N43 . . . . 0.69(15) ?
C45 S41 C42 N46 . . . . -179.30(17) ?
N46 C42 N43 C44 . . . . 179.12(18) ?
S41 C42 N43 C44 . . . . -0.87(19) ?
N46 C42 N43 Cd . . . . -5.8(3) ?
S41 C42 N43 Cd . . . . 174.18(8) ?
N13 Cd N43 C42 . . . . -105.72(16) ?
N33 Cd N43 C42 . . . . 72.79(16) ?
Cl2 Cd N43 C42 . . . . 163.17(16) ?
Cl1 Cd N43 C42 . . . . -15.03(16) ?
N13 Cd N43 C44 . . . . 68.91(14) ?
N33 Cd N43 C44 . . . . -112.58(14) ?
Cl2 Cd N43 C44 . . . . -22.20(13) ?
Cl1 Cd N43 C44 . . . . 159.60(13) ?
C42 N43 C44 C45 . . . . 0.7(2) ?
Cd N43 C44 C45 . . . . -174.98(15) ?
N43 C44 C45 S41 . . . . -0.2(2) ?
C42 S41 C45 C44 . . . . -0.28(17) ?
